data_4075525
loop_
_publ_author_name
'Corber\'an, Rosa'
'Sana\'u, Mercedes'
'Peris, Eduardo'

_publ_section_title
;
 Aliphatic and Aromatic Intramolecular C&#x2212;H Activation on Cp*Ir(NHC)
 Complexes
;
_journal_issue 16
_journal_name_full Organometallics
_journal_page_first 4002
_journal_paper_doi 10.1021/om060343r
_journal_volume 25
_journal_year 2006
_chemical_formula_sum 'C27 H30 I Ir N2'
_chemical_formula_weight 701.63
_chemical_name_systematic
; 
 ? 
;
_space_group_IT_number 14
_symmetry_cell_setting monoclinic
_symmetry_space_group_name_Hall '-P 2ybc'
_symmetry_space_group_name_H-M 'P 1 21/c 1'
_atom_sites_solution_hydrogens geom
_atom_sites_solution_primary direct
_atom_sites_solution_secondary difmap
_audit_creation_method SHELXL-97
_cell_angle_alpha 90.00
_cell_angle_beta 98.643(2)
_cell_angle_gamma 90.00
_cell_formula_units_Z 4
_cell_length_a 11.3533(9)
_cell_length_b 8.4587(6)
_cell_length_c 26.431(2)
_cell_measurement_reflns_used 4042
_cell_measurement_temperature 273(2)
_cell_measurement_theta_max 27.51
_cell_measurement_theta_min 2.21
_cell_volume 2509.5(3)
_computing_cell_refinement 'Bruker SMART'
_computing_data_collection 'Bruker SMART'
_computing_data_reduction 'Bruker SAINT'
_computing_molecular_graphics 'Bruker SHELXTL'
_computing_publication_material 'Bruker SHELXTL'
_computing_structure_refinement 'SHELXL-97 (Sheldrick, 1997)'
_computing_structure_solution 'SHELXS-97 (Sheldrick, 1990)'
_diffrn_ambient_temperature 273(2)
_diffrn_measured_fraction_theta_full 0.983
_diffrn_measured_fraction_theta_max 0.983
_diffrn_measurement_device_type 'CCD area detector'
_diffrn_measurement_method 'phi and omega scans'
_diffrn_radiation_monochromator graphite
_diffrn_radiation_source 'fine-focus sealed tube'
_diffrn_radiation_type MoK\a
_diffrn_radiation_wavelength 0.71073
_diffrn_reflns_av_R_equivalents 0.0325
_diffrn_reflns_av_sigmaI/netI 0.0365
_diffrn_reflns_limit_h_max 14
_diffrn_reflns_limit_h_min -14
_diffrn_reflns_limit_k_max 10
_diffrn_reflns_limit_k_min -11
_diffrn_reflns_limit_l_max 34
_diffrn_reflns_limit_l_min -25
_diffrn_reflns_number 16563
_diffrn_reflns_theta_full 27.52
_diffrn_reflns_theta_max 27.52
_diffrn_reflns_theta_min 1.56
_exptl_absorpt_coefficient_mu 6.567
_exptl_absorpt_correction_T_max 0.2685
_exptl_absorpt_correction_T_min 0.2208
_exptl_absorpt_correction_type multi-scan
_exptl_absorpt_process_details SADABS
_exptl_crystal_colour yellow
_exptl_crystal_density_diffrn 1.857
_exptl_crystal_density_method 'not measured'
_exptl_crystal_description prism
_exptl_crystal_F_000 1344
_exptl_crystal_size_max 0.25
_exptl_crystal_size_mid 0.23
_exptl_crystal_size_min 0.20
_refine_diff_density_max 0.970
_refine_diff_density_min -0.973
_refine_diff_density_rms 0.099
_refine_ls_extinction_method none
_refine_ls_goodness_of_fit_ref 1.037
_refine_ls_hydrogen_treatment constr
_refine_ls_matrix_type full
_refine_ls_number_parameters 286
_refine_ls_number_reflns 5676
_refine_ls_number_restraints 0
_refine_ls_restrained_S_all 1.037
_refine_ls_R_factor_all 0.0392
_refine_ls_R_factor_gt 0.0262
_refine_ls_shift/su_max 0.002
_refine_ls_shift/su_mean 0.000
_refine_ls_structure_factor_coef Fsqd
_refine_ls_weighting_details 'calc w=1/[\s^2^(Fo^2^)+(0.0152P)^2^+2.5129P] where P=(Fo^2^+2Fc^2^)/3'
_refine_ls_weighting_scheme calc
_refine_ls_wR_factor_gt 0.0512
_refine_ls_wR_factor_ref 0.0549
_reflns_number_gt 4642
_reflns_number_total 5676
_reflns_threshold_expression >2sigma(I)
_cod_data_source_file om060343rsi20060519_035445.cif
_cod_data_source_block str762m
_cod_original_sg_symbol_H-M P2(1)/c
_cod_database_code 4075525

loop_
_symmetry_equiv_pos_as_xyz
'x, y, z'
'-x, y+1/2, -z+1/2'
'-x, -y, -z'
'x, -y-1/2, z-1/2'

loop_
_atom_site_label
_atom_site_type_symbol
_atom_site_fract_x
_atom_site_fract_y
_atom_site_fract_z
_atom_site_U_iso_or_equiv
_atom_site_adp_type
_atom_site_occupancy
_atom_site_symmetry_multiplicity
_atom_site_calc_flag
_atom_site_refinement_flags
Ir1 Ir 0.796756(13) 0.149122(18) 0.101020(6) 0.03164(5) Uani 1 1 d .
C1 C 0.7843(3) 0.0496(4) 0.16869(14) 0.0311(8) Uani 1 1 d .
N1 N 0.8727(3) 0.0133(4) 0.20783(13) 0.0417(8) Uani 1 1 d .
I2 I 0.87960(3) 0.42244(4) 0.146154(12) 0.05261(9) Uani 1 1 d .
N2 N 0.6843(3) -0.0123(4) 0.18325(12) 0.0359(7) Uani 1 1 d .
C2 C 0.9972(4) 0.0574(7) 0.21187(19) 0.0611(14) Uani 1 1 d .
H2A H 1.0095 0.1161 0.1820 0.092 Uiso 1 1 calc R
H2B H 1.0455 -0.0362 0.2145 0.092 Uiso 1 1 calc R
H2C H 1.0189 0.1216 0.2418 0.092 Uiso 1 1 calc R
C3 C 0.8277(4) -0.0737(5) 0.24515(17) 0.0486(11) Uani 1 1 d .
H3 H 0.8707 -0.1127 0.2753 0.058 Uiso 1 1 calc R
C4 C 0.7117(4) -0.0907(5) 0.22970(16) 0.0458(10) Uani 1 1 d .
H4 H 0.6585 -0.1451 0.2468 0.055 Uiso 1 1 calc R
C5 C 0.5665(3) -0.0117(5) 0.14992(15) 0.0373(9) Uani 1 1 d .
H5 H 0.5714 -0.0869 0.1221 0.045 Uiso 1 1 calc R
C10 C 0.6278(3) 0.2319(5) 0.10312(14) 0.0357(9) Uani 1 1 d .
C11 C 0.5924(4) 0.3739(5) 0.07803(18) 0.0496(11) Uani 1 1 d .
H11 H 0.6487 0.4303 0.0632 0.059 Uiso 1 1 calc R
C12 C 0.4792(5) 0.4345(6) 0.0742(2) 0.0651(14) Uani 1 1 d .
H12 H 0.4598 0.5291 0.0570 0.078 Uiso 1 1 calc R
C13 C 0.3946(4) 0.3529(6) 0.0961(2) 0.0652(14) Uani 1 1 d .
H13 H 0.3174 0.3920 0.0937 0.078 Uiso 1 1 calc R
C14 C 0.4247(4) 0.2139(6) 0.12157(18) 0.0508(11) Uani 1 1 d .
H14 H 0.3674 0.1602 0.1366 0.061 Uiso 1 1 calc R
C15 C 0.5399(3) 0.1508(5) 0.12544(15) 0.0373(9) Uani 1 1 d .
C21 C 0.4711(3) -0.0714(5) 0.17956(17) 0.0432(10) Uani 1 1 d .
C22 C 0.4063(4) -0.2037(6) 0.16187(18) 0.0511(11) Uani 1 1 d .
H22 H 0.4236 -0.2574 0.1332 0.061 Uiso 1 1 calc R
C23 C 0.3145(4) -0.2560(7) 0.1875(2) 0.0646(15) Uani 1 1 d .
H23 H 0.2689 -0.3430 0.1750 0.077 Uiso 1 1 calc R
C24 C 0.2911(5) -0.1810(7) 0.2304(2) 0.0687(16) Uani 1 1 d .
H24 H 0.2309 -0.2183 0.2475 0.082 Uiso 1 1 calc R
C25 C 0.3562(5) -0.0500(7) 0.2487(2) 0.0671(15) Uani 1 1 d .
H25 H 0.3405 0.0005 0.2782 0.081 Uiso 1 1 calc R
C26 C 0.4450(4) 0.0059(6) 0.22279(19) 0.0586(13) Uani 1 1 d .
H26 H 0.4875 0.0960 0.2345 0.070 Uiso 1 1 calc R
C31 C 0.9538(4) 0.1175(6) 0.05803(19) 0.0563(13) Uani 1 1 d .
C32 C 0.9153(4) -0.0318(6) 0.07131(17) 0.0495(11) Uani 1 1 d .
C33 C 0.7915(4) -0.0485(5) 0.04888(16) 0.0425(10) Uani 1 1 d .
C34 C 0.7604(4) 0.0915(5) 0.01802(16) 0.0472(11) Uani 1 1 d .
C35 C 0.8572(5) 0.1955(6) 0.02540(18) 0.0555(12) Uani 1 1 d .
C41 C 1.0777(5) 0.1846(8) 0.0707(3) 0.095(2) Uani 1 1 d .
H41A H 1.1252 0.1165 0.0946 0.143 Uiso 1 1 calc R
H41B H 1.0737 0.2878 0.0855 0.143 Uiso 1 1 calc R
H41C H 1.1131 0.1925 0.0400 0.143 Uiso 1 1 calc R
C42 C 0.9866(5) -0.1589(7) 0.1008(2) 0.0823(19) Uani 1 1 d .
H42A H 0.9985 -0.2444 0.0783 0.123 Uiso 1 1 calc R
H42B H 0.9446 -0.1969 0.1274 0.123 Uiso 1 1 calc R
H42C H 1.0624 -0.1171 0.1159 0.123 Uiso 1 1 calc R
C43 C 0.7205(5) -0.1978(6) 0.0471(2) 0.0622(13) Uani 1 1 d .
H43A H 0.7460 -0.2687 0.0225 0.093 Uiso 1 1 calc R
H43B H 0.6375 -0.1740 0.0374 0.093 Uiso 1 1 calc R
H43C H 0.7325 -0.2467 0.0803 0.093 Uiso 1 1 calc R
C44 C 0.6439(5) 0.1150(7) -0.0166(2) 0.0771(17) Uani 1 1 d .
H44A H 0.6502 0.2041 -0.0386 0.116 Uiso 1 1 calc R
H44B H 0.5819 0.1341 0.0036 0.116 Uiso 1 1 calc R
H44C H 0.6253 0.0220 -0.0371 0.116 Uiso 1 1 calc R
C45 C 0.8628(7) 0.3578(7) 0.0009(2) 0.095(2) Uani 1 1 d .
H45A H 0.8544 0.3464 -0.0356 0.143 Uiso 1 1 calc R
H45B H 0.9381 0.4064 0.0132 0.143 Uiso 1 1 calc R
H45C H 0.7995 0.4228 0.0095 0.143 Uiso 1 1 calc R

loop_
_atom_site_aniso_label
_atom_site_aniso_U_11
_atom_site_aniso_U_22
_atom_site_aniso_U_33
_atom_site_aniso_U_23
_atom_site_aniso_U_13
_atom_site_aniso_U_12
Ir1 0.02985(8) 0.03489(8) 0.03078(8) -0.00024(7) 0.00646(5) -0.00446(7)
C1 0.0296(19) 0.033(2) 0.0296(19) -0.0004(16) 0.0019(15) 0.0017(15)
N1 0.0342(18) 0.050(2) 0.0389(19) 0.0098(16) 0.0009(15) 0.0051(15)
I2 0.06104(19) 0.04551(17) 0.04917(18) -0.00766(14) 0.00145(14) -0.01408(14)
N2 0.0345(18) 0.0380(18) 0.0361(18) 0.0054(14) 0.0082(14) 0.0030(14)
C2 0.038(2) 0.080(4) 0.061(3) 0.016(3) -0.007(2) -0.006(2)
C3 0.051(3) 0.051(3) 0.044(3) 0.013(2) 0.006(2) 0.012(2)
C4 0.049(3) 0.049(3) 0.042(2) 0.014(2) 0.014(2) 0.000(2)
C5 0.034(2) 0.038(2) 0.040(2) -0.0019(18) 0.0074(17) -0.0030(17)
C10 0.033(2) 0.040(2) 0.033(2) -0.0011(17) 0.0036(16) 0.0037(17)
C11 0.047(3) 0.047(3) 0.054(3) 0.011(2) 0.006(2) 0.005(2)
C12 0.058(3) 0.056(3) 0.077(4) 0.014(3) -0.003(3) 0.018(3)
C13 0.041(3) 0.070(3) 0.082(4) 0.006(3) 0.001(3) 0.013(3)
C14 0.030(2) 0.061(3) 0.062(3) 0.007(2) 0.009(2) 0.001(2)
C15 0.0291(19) 0.042(2) 0.039(2) 0.0020(19) 0.0020(16) 0.0014(17)
C21 0.032(2) 0.048(3) 0.050(3) 0.007(2) 0.0083(18) -0.0035(19)
C22 0.049(3) 0.052(3) 0.050(3) 0.008(2) 0.002(2) -0.013(2)
C23 0.052(3) 0.067(4) 0.074(4) 0.021(3) 0.004(3) -0.023(3)
C24 0.047(3) 0.078(4) 0.086(4) 0.032(3) 0.025(3) -0.003(3)
C25 0.060(3) 0.079(4) 0.070(4) 0.009(3) 0.036(3) 0.008(3)
C26 0.049(3) 0.065(3) 0.066(3) -0.005(3) 0.026(2) -0.007(2)
C31 0.047(3) 0.069(3) 0.060(3) -0.019(3) 0.029(2) -0.014(2)
C32 0.040(2) 0.058(3) 0.052(3) -0.012(2) 0.014(2) 0.007(2)
C33 0.049(2) 0.043(2) 0.038(2) -0.0106(19) 0.0140(19) -0.0040(19)
C34 0.063(3) 0.046(2) 0.033(2) -0.0031(19) 0.009(2) -0.002(2)
C35 0.077(3) 0.053(3) 0.043(3) -0.003(2) 0.032(2) -0.013(3)
C41 0.049(3) 0.121(6) 0.126(6) -0.040(4) 0.044(3) -0.034(3)
C42 0.070(4) 0.077(4) 0.096(5) -0.014(3) -0.001(3) 0.036(3)
C43 0.069(3) 0.051(3) 0.067(3) -0.013(2) 0.013(3) -0.012(3)
C44 0.094(4) 0.079(4) 0.050(3) -0.003(3) -0.016(3) 0.004(3)
C45 0.160(7) 0.065(4) 0.075(4) 0.010(3) 0.065(4) -0.027(4)

loop_
_atom_type_symbol
_atom_type_description
_atom_type_scat_dispersion_real
_atom_type_scat_dispersion_imag
_atom_type_scat_source
C C 0.0033 0.0016 'International Tables Vol C Tables 4.2.6.8 and 6.1.1.4'
H H 0.0000 0.0000 'International Tables Vol C Tables 4.2.6.8 and 6.1.1.4'
N N 0.0061 0.0033 'International Tables Vol C Tables 4.2.6.8 and 6.1.1.4'
I I -0.4742 1.8119 'International Tables Vol C Tables 4.2.6.8 and 6.1.1.4'
Ir Ir -1.4442 7.9887 'International Tables Vol C Tables 4.2.6.8 and 6.1.1.4'

loop_
_geom_angle_atom_site_label_1
_geom_angle_atom_site_label_2
_geom_angle_atom_site_label_3
_geom_angle
C1 Ir1 C10 85.83(15)
C1 Ir1 C33 104.22(15)
C10 Ir1 C33 110.18(16)
C1 Ir1 C34 139.62(16)
C10 Ir1 C34 93.79(16)
C33 Ir1 C34 38.60(16)
C1 Ir1 C35 160.44(17)
C10 Ir1 C35 112.14(18)
C33 Ir1 C35 63.26(17)
C34 Ir1 C35 36.47(17)
C1 Ir1 C32 98.73(16)
C10 Ir1 C32 148.28(16)
C33 Ir1 C32 38.20(16)
C34 Ir1 C32 62.60(17)
C35 Ir1 C32 61.98(18)
C1 Ir1 C31 124.36(18)
C10 Ir1 C31 149.58(18)
C33 Ir1 C31 62.50(16)
C34 Ir1 C31 61.55(18)
C35 Ir1 C31 37.45(18)
C32 Ir1 C31 36.00(17)
C1 Ir1 I2 91.84(10)
C10 Ir1 I2 87.76(11)
C33 Ir1 I2 156.45(11)
C34 Ir1 I2 128.53(12)
C35 Ir1 I2 96.36(12)
C32 Ir1 I2 123.19(12)
C31 Ir1 I2 94.26(12)
N2 C1 N1 104.5(3)
N2 C1 Ir1 126.2(3)
N1 C1 Ir1 129.0(3)
C1 N1 C3 110.6(3)
C1 N1 C2 126.6(4)
C3 N1 C2 122.9(3)
C1 N2 C4 110.4(3)
C1 N2 C5 123.1(3)
C4 N2 C5 126.0(3)
C4 C3 N1 107.0(4)
C3 C4 N2 107.5(4)
N2 C5 C21 110.0(3)
N2 C5 C15 110.9(3)
C21 C5 C15 114.0(3)
C11 C10 C15 116.3(4)
C11 C10 Ir1 118.9(3)
C15 C10 Ir1 124.6(3)
C12 C11 C10 123.6(5)
C11 C12 C13 119.0(5)
C14 C13 C12 119.8(4)
C13 C14 C15 121.5(4)
C14 C15 C10 119.7(4)
C14 C15 C5 119.7(4)
C10 C15 C5 120.4(3)
C22 C21 C26 119.5(4)
C22 C21 C5 118.7(4)
C26 C21 C5 121.8(4)
C21 C22 C23 119.4(5)
C24 C23 C22 120.6(5)
C23 C24 C25 120.4(5)
C24 C25 C26 119.5(5)
C25 C26 C21 120.5(5)
C32 C31 C35 108.8(4)
C32 C31 C41 127.0(5)
C35 C31 C41 124.0(5)
C32 C31 Ir1 71.4(2)
C35 C31 Ir1 70.3(2)
C41 C31 Ir1 128.4(4)
C31 C32 C33 107.9(4)
C31 C32 C42 128.0(5)
C33 C32 C42 124.1(5)
C31 C32 Ir1 72.6(3)
C33 C32 Ir1 67.4(2)
C42 C32 Ir1 127.7(4)
C32 C33 C34 106.8(4)
C32 C33 C43 125.5(4)
C34 C33 C43 126.0(4)
C32 C33 Ir1 74.4(2)
C34 C33 Ir1 73.0(2)
C43 C33 Ir1 129.5(3)
C35 C34 C33 108.4(4)
C35 C34 C44 127.0(5)
C33 C34 C44 124.6(4)
C35 C34 Ir1 72.5(3)
C33 C34 Ir1 68.4(2)
C44 C34 Ir1 126.0(4)
C34 C35 C31 107.8(4)
C34 C35 C45 126.2(5)
C31 C35 C45 126.0(5)
C34 C35 Ir1 71.0(2)
C31 C35 Ir1 72.3(3)
C45 C35 Ir1 125.1(3)

loop_
_geom_bond_atom_site_label_1
_geom_bond_atom_site_label_2
_geom_bond_distance
Ir1 C1 2.001(4)
Ir1 C10 2.050(4)
Ir1 C33 2.162(4)
Ir1 C34 2.225(4)
Ir1 C35 2.243(4)
Ir1 C32 2.255(4)
Ir1 C31 2.270(4)
Ir1 I2 2.7047(3)
C1 N2 1.357(5)
C1 N1 1.364(4)
N1 C3 1.388(5)
N1 C2 1.450(5)
N2 C4 1.389(5)
N2 C5 1.486(5)
C3 C4 1.326(6)
C5 C21 1.516(5)
C5 C15 1.530(6)
C10 C11 1.402(6)
C10 C15 1.412(5)
C11 C12 1.373(6)
C12 C13 1.380(7)
C13 C14 1.372(7)
C14 C15 1.402(5)
C21 C22 1.381(6)
C21 C26 1.387(6)
C22 C23 1.397(6)
C23 C24 1.361(8)
C24 C25 1.379(8)
C25 C26 1.384(6)
C31 C32 1.399(7)
C31 C35 1.449(7)
C31 C41 1.507(7)
C32 C33 1.448(6)
C32 C42 1.493(7)
C33 C34 1.451(6)
C33 C43 1.495(6)
C34 C35 1.398(6)
C34 C44 1.505(7)
C35 C45 1.524(7)

loop_
_geom_torsion_atom_site_label_1
_geom_torsion_atom_site_label_2
_geom_torsion_atom_site_label_3
_geom_torsion_atom_site_label_4
_geom_torsion
C10 Ir1 C1 N2 35.1(3)
C33 Ir1 C1 N2 -74.7(3)
C34 Ir1 C1 N2 -55.9(4)
C35 Ir1 C1 N2 -122.4(5)
C32 Ir1 C1 N2 -113.3(3)
C31 Ir1 C1 N2 -140.9(3)
I2 Ir1 C1 N2 122.7(3)
C10 Ir1 C1 N1 -152.5(4)
C33 Ir1 C1 N1 97.8(4)
C34 Ir1 C1 N1 116.6(4)
C35 Ir1 C1 N1 50.1(7)
C32 Ir1 C1 N1 59.1(4)
C31 Ir1 C1 N1 31.6(4)
I2 Ir1 C1 N1 -64.9(3)
N2 C1 N1 C3 1.7(4)
Ir1 C1 N1 C3 -172.0(3)
N2 C1 N1 C2 -177.9(4)
Ir1 C1 N1 C2 8.4(6)
N1 C1 N2 C4 -2.3(4)
Ir1 C1 N2 C4 171.7(3)
N1 C1 N2 C5 -175.0(3)
Ir1 C1 N2 C5 -1.0(5)
C1 N1 C3 C4 -0.5(5)
C2 N1 C3 C4 179.1(4)
N1 C3 C4 N2 -0.9(5)
C1 N2 C4 C3 2.1(5)
C5 N2 C4 C3 174.5(4)
C1 N2 C5 C21 -173.3(4)
C4 N2 C5 C21 15.2(5)
C1 N2 C5 C15 -46.3(5)
C4 N2 C5 C15 142.2(4)
C1 Ir1 C10 C11 151.1(3)
C33 Ir1 C10 C11 -105.2(3)
C34 Ir1 C10 C11 -69.3(3)
C35 Ir1 C10 C11 -36.8(4)
C32 Ir1 C10 C11 -109.0(4)
C31 Ir1 C10 C11 -35.5(5)
I2 Ir1 C10 C11 59.1(3)
C1 Ir1 C10 C15 -33.2(3)
C33 Ir1 C10 C15 70.4(4)
C34 Ir1 C10 C15 106.3(3)
C35 Ir1 C10 C15 138.8(3)
C32 Ir1 C10 C15 66.7(5)
C31 Ir1 C10 C15 140.2(4)
I2 Ir1 C10 C15 -125.2(3)
C15 C10 C11 C12 -0.4(7)
Ir1 C10 C11 C12 175.5(4)
C10 C11 C12 C13 0.2(8)
C11 C12 C13 C14 0.4(8)
C12 C13 C14 C15 -0.7(8)
C13 C14 C15 C10 0.5(7)
C13 C14 C15 C5 -174.5(4)
C11 C10 C15 C14 0.1(6)
Ir1 C10 C15 C14 -175.7(3)
C11 C10 C15 C5 175.0(4)
Ir1 C10 C15 C5 -0.7(5)
N2 C5 C15 C14 -139.1(4)
C21 C5 C15 C14 -14.4(5)
N2 C5 C15 C10 45.9(5)
C21 C5 C15 C10 170.7(4)
N2 C5 C21 C22 -120.6(4)
C15 C5 C21 C22 114.1(4)
N2 C5 C21 C26 61.4(5)
C15 C5 C21 C26 -63.8(5)
C26 C21 C22 C23 0.9(7)
C5 C21 C22 C23 -177.2(4)
C21 C22 C23 C24 -2.1(7)
C22 C23 C24 C25 1.4(8)
C23 C24 C25 C26 0.6(8)
C24 C25 C26 C21 -1.8(8)
C22 C21 C26 C25 1.1(7)
C5 C21 C26 C25 179.1(4)
C1 Ir1 C31 C32 51.1(3)
C10 Ir1 C31 C32 -120.9(4)
C33 Ir1 C31 C32 -37.7(3)
C34 Ir1 C31 C32 -81.7(3)
C35 Ir1 C31 C32 -118.8(4)
I2 Ir1 C31 C32 146.2(3)
C1 Ir1 C31 C35 169.9(3)
C10 Ir1 C31 C35 -2.1(5)
C33 Ir1 C31 C35 81.1(3)
C34 Ir1 C31 C35 37.2(3)
C32 Ir1 C31 C35 118.8(4)
I2 Ir1 C31 C35 -94.9(3)
C1 Ir1 C31 C41 -71.8(6)
C10 Ir1 C31 C41 116.1(6)
C33 Ir1 C31 C41 -160.7(6)
C34 Ir1 C31 C41 155.4(6)
C35 Ir1 C31 C41 118.2(7)
C32 Ir1 C31 C41 -122.9(7)
I2 Ir1 C31 C41 23.3(5)
C35 C31 C32 C33 -2.2(5)
C41 C31 C32 C33 -177.0(5)
Ir1 C31 C32 C33 58.4(3)
C35 C31 C32 C42 174.8(5)
C41 C31 C32 C42 0.0(8)
Ir1 C31 C32 C42 -124.6(5)
C35 C31 C32 Ir1 -60.6(3)
C41 C31 C32 Ir1 124.6(5)
C1 Ir1 C32 C31 -139.5(3)
C10 Ir1 C32 C31 124.3(4)
C33 Ir1 C32 C31 118.6(4)
C34 Ir1 C32 C31 78.5(3)
C35 Ir1 C32 C31 37.1(3)
I2 Ir1 C32 C31 -41.5(3)
C1 Ir1 C32 C33 101.9(3)
C10 Ir1 C32 C33 5.7(5)
C34 Ir1 C32 C33 -40.1(3)
C35 Ir1 C32 C33 -81.5(3)
C31 Ir1 C32 C33 -118.6(4)
I2 Ir1 C32 C33 -160.1(2)
C1 Ir1 C32 C42 -14.5(5)
C10 Ir1 C32 C42 -110.8(5)
C33 Ir1 C32 C42 -116.5(6)
C34 Ir1 C32 C42 -156.6(5)
C35 Ir1 C32 C42 162.0(5)
C31 Ir1 C32 C42 124.9(6)
I2 Ir1 C32 C42 83.5(5)
C31 C32 C33 C34 4.8(5)
C42 C32 C33 C34 -172.4(4)
Ir1 C32 C33 C34 66.4(3)
C31 C32 C33 C43 170.6(4)
C42 C32 C33 C43 -6.6(7)
Ir1 C32 C33 C43 -127.8(4)
C31 C32 C33 Ir1 -61.6(3)
C42 C32 C33 Ir1 121.2(5)
C1 Ir1 C33 C32 -86.1(3)
C10 Ir1 C33 C32 -176.8(3)
C34 Ir1 C33 C32 113.5(4)
C35 Ir1 C33 C32 77.8(3)
C31 Ir1 C33 C32 35.6(3)
I2 Ir1 C33 C32 45.6(4)
C1 Ir1 C33 C34 160.4(3)
C10 Ir1 C33 C34 69.7(3)
C35 Ir1 C33 C34 -35.7(3)
C32 Ir1 C33 C34 -113.5(4)
C31 Ir1 C33 C34 -77.9(3)
I2 Ir1 C33 C34 -68.0(4)
C1 Ir1 C33 C43 37.4(4)
C10 Ir1 C33 C43 -53.4(5)
C34 Ir1 C33 C43 -123.0(5)
C35 Ir1 C33 C43 -158.7(5)
C32 Ir1 C33 C43 123.4(5)
C31 Ir1 C33 C43 159.0(5)
I2 Ir1 C33 C43 169.0(3)
C32 C33 C34 C35 -5.6(5)
C43 C33 C34 C35 -171.3(4)
Ir1 C33 C34 C35 61.7(3)
C32 C33 C34 C44 173.1(5)
C43 C33 C34 C44 7.4(7)
Ir1 C33 C34 C44 -119.6(5)
C32 C33 C34 Ir1 -67.3(3)
C43 C33 C34 Ir1 126.9(4)
C1 Ir1 C34 C35 -148.9(3)
C10 Ir1 C34 C35 123.1(3)
C33 Ir1 C34 C35 -118.8(4)
C32 Ir1 C34 C35 -79.1(3)
C31 Ir1 C34 C35 -38.2(3)
I2 Ir1 C34 C35 32.9(4)
C1 Ir1 C34 C33 -30.1(4)
C10 Ir1 C34 C33 -118.1(3)
C35 Ir1 C34 C33 118.8(4)
C32 Ir1 C34 C33 39.7(3)
C31 Ir1 C34 C33 80.6(3)
I2 Ir1 C34 C33 151.7(2)
C1 Ir1 C34 C44 87.7(5)
C10 Ir1 C34 C44 -0.3(4)
C33 Ir1 C34 C44 117.8(5)
C35 Ir1 C34 C44 -123.4(6)
C32 Ir1 C34 C44 157.5(5)
C31 Ir1 C34 C44 -161.6(5)
I2 Ir1 C34 C44 -90.5(4)
C33 C34 C35 C31 4.2(5)
C44 C34 C35 C31 -174.4(5)
Ir1 C34 C35 C31 63.4(3)
C33 C34 C35 C45 -179.3(4)
C44 C34 C35 C45 2.1(8)
Ir1 C34 C35 C45 -120.1(5)
C33 C34 C35 Ir1 -59.2(3)
C44 C34 C35 Ir1 122.2(5)
C32 C31 C35 C34 -1.3(5)
C41 C31 C35 C34 173.7(5)
Ir1 C31 C35 C34 -62.6(3)
C32 C31 C35 C45 -177.7(4)
C41 C31 C35 C45 -2.7(8)
Ir1 C31 C35 C45 120.9(5)
C32 C31 C35 Ir1 61.3(3)
C41 C31 C35 Ir1 -123.7(5)
C1 Ir1 C35 C34 91.1(6)
C10 Ir1 C35 C34 -64.5(3)
C33 Ir1 C35 C34 37.7(3)
C32 Ir1 C35 C34 81.0(3)
C31 Ir1 C35 C34 116.6(4)
I2 Ir1 C35 C34 -154.7(3)
C1 Ir1 C35 C31 -25.5(6)
C10 Ir1 C35 C31 178.9(3)
C33 Ir1 C35 C31 -78.9(3)
C34 Ir1 C35 C31 -116.6(4)
C32 Ir1 C35 C31 -35.7(3)
I2 Ir1 C35 C31 88.7(3)
C1 Ir1 C35 C45 -147.4(5)
C10 Ir1 C35 C45 56.9(6)
C33 Ir1 C35 C45 159.2(6)
C34 Ir1 C35 C45 121.4(7)
C32 Ir1 C35 C45 -157.6(6)
C31 Ir1 C35 C45 -121.9(6)
I2 Ir1 C35 C45 -33.2(5)
